data_4334735
loop_
_publ_author_name
'Crisita Carmen Hojilla Atienza'
'Carsten Milsmann'
'Scott P. Semproni'
'Zo\"e R. Turner'
'Paul J. Chirik'

_publ_section_title
;
 Reversible Carbon-Carbon Bond Formation Induced by Oxidation and
 Reduction at a Redox-Active Cobalt Complex
;
_journal_name_full 'Inorganic Chemistry'
_journal_page_first 5403
_journal_page_last 5417
_journal_paper_doi 10.1021/ic400352r
_journal_volume 52
_journal_year 2013
_chemical_formula_sum 'C33 H42 Co N5'
_chemical_formula_weight 567.65
_chemical_name_systematic
;
 ?
;
_space_group_IT_number 19
_symmetry_cell_setting orthorhombic
_symmetry_space_group_name_Hall 'P 2ac 2ab'
_symmetry_space_group_name_H-M 'P 21 21 21'
_atom_sites_solution_hydrogens geom
_atom_sites_solution_primary direct
_atom_sites_solution_secondary difmap
_audit_creation_method SHELXL-97
_cell_angle_alpha 90.000
_cell_angle_beta 90.000
_cell_angle_gamma 90.000
_cell_formula_units_Z 4
_cell_length_a 8.427(5)
_cell_length_b 17.874(5)
_cell_length_c 20.132(5)
_cell_measurement_reflns_used 7889
_cell_measurement_temperature 100(2)
_cell_measurement_theta_max 27.54
_cell_measurement_theta_min 3.16
_cell_volume 3032(2)
_computing_cell_refinement 'Bruker SAINT'
_computing_data_collection 'Bruker APEX2'
_computing_data_reduction 'Bruker SAINT'
_computing_molecular_graphics 'ORTEP3 (Farraguia, 1997)'
_computing_structure_refinement 'SHELXL-97 (Sheldrick, 2008)'
_computing_structure_solution 'SIR92 (Giacavazzo, 1993)'
_diffrn_ambient_temperature 100(2)
_diffrn_measured_fraction_theta_full 'ACTA 50'
_diffrn_measured_fraction_theta_max 0.977
_diffrn_measurement_device_type 'Bruker APEX II CCD'
_diffrn_measurement_method 'phi and omega scans'
_diffrn_radiation_monochromator graphite
_diffrn_radiation_source 'fine-focus sealed tube'
_diffrn_radiation_type MoK\a
_diffrn_radiation_wavelength 0.71073
_diffrn_reflns_av_R_equivalents 0.0158
_diffrn_reflns_av_sigmaI/netI 0.0466
_diffrn_reflns_limit_h_max 10
_diffrn_reflns_limit_h_min -10
_diffrn_reflns_limit_k_max 23
_diffrn_reflns_limit_k_min -23
_diffrn_reflns_limit_l_max 26
_diffrn_reflns_limit_l_min -11
_diffrn_reflns_number 10392
_diffrn_reflns_theta_full 'ACTA 50'
_diffrn_reflns_theta_max 27.48
_diffrn_reflns_theta_min 2.62
_exptl_absorpt_coefficient_mu 0.595
_exptl_absorpt_correction_T_max 0.7456
_exptl_absorpt_correction_T_min 0.6974
_exptl_absorpt_correction_type multi-scan
_exptl_absorpt_process_details 'SADABS V2008/1 (Bruker AXS)'
_exptl_crystal_colour blue
_exptl_crystal_density_diffrn 1.243
_exptl_crystal_description block
_exptl_crystal_F_000 1208
_exptl_crystal_size_max 0.138
_exptl_crystal_size_mid 0.132
_exptl_crystal_size_min 0.11
_refine_diff_density_max 0.288
_refine_diff_density_min -0.189
_refine_diff_density_rms 0.047
_refine_ls_abs_structure_details 'Flack H D (1983), Acta Cryst. A39, 876-881'
_refine_ls_abs_structure_Flack 0.014(10)
_refine_ls_extinction_method none
_refine_ls_goodness_of_fit_ref 1.000
_refine_ls_hydrogen_treatment constr
_refine_ls_matrix_type full
_refine_ls_number_parameters 361
_refine_ls_number_reflns 6359
_refine_ls_number_restraints 0
_refine_ls_restrained_S_all 1.000
_refine_ls_R_factor_all 0.0313
_refine_ls_R_factor_gt 0.0269
_refine_ls_shift/su_max 0.001
_refine_ls_shift/su_mean 0.000
_refine_ls_structure_factor_coef Fsqd
_refine_ls_weighting_details 'calc w=1/[\s^2^(Fo^2^)+(0.0253P)^2^+0.8587P] where P=(Fo^2^+2Fc^2^)/3'
_refine_ls_weighting_scheme calc
_refine_ls_wR_factor_gt 0.0622
_refine_ls_wR_factor_ref 0.0705
_reflns_number_gt 5874
_reflns_number_total 6359
_reflns_threshold_expression >2\s(I)
_cod_data_source_file ic400352r_si_001_1.cif
_cod_data_source_block cca35
_cod_database_code 4334735

loop_
_symmetry_equiv_pos_as_xyz
'x, y, z'
'-x+1/2, -y, z+1/2'
'x+1/2, -y+1/2, -z'
'-x, y+1/2, -z+1/2'

loop_
_atom_site_label
_atom_site_type_symbol
_atom_site_fract_x
_atom_site_fract_y
_atom_site_fract_z
_atom_site_U_iso_or_equiv
_atom_site_adp_type
_atom_site_occupancy
_atom_site_symmetry_multiplicity
_atom_site_calc_flag
_atom_site_refinement_flags
C1 C 1.0848(3) 0.29772(11) 0.80638(12) 0.0241(5) Uani 1 1 d .
H1A H 1.1418 0.2812 0.7666 0.036 Uiso 1 1 calc R
H1B H 1.1560 0.3274 0.8344 0.036 Uiso 1 1 calc R
H1C H 0.9935 0.3283 0.7933 0.036 Uiso 1 1 calc R
C2 C 1.0291(2) 0.23187(10) 0.84387(11) 0.0168(4) Uani 1 1 d .
C3 C 1.0603(2) 0.22005(10) 0.91283(10) 0.0143(4) Uani 1 1 d .
C4 C 1.1461(2) 0.26277(10) 0.95823(11) 0.0186(4) Uani 1 1 d .
H4 H 1.1976 0.3074 0.9445 0.022 Uiso 1 1 calc R
C5 C 1.1551(2) 0.23889(11) 1.02434(11) 0.0192(4) Uani 1 1 d .
H5 H 1.2117 0.2680 1.0559 0.023 Uiso 1 1 calc R
C6 C 1.0818(2) 0.17276(10) 1.04404(10) 0.0176(4) Uani 1 1 d .
H6 H 1.0893 0.1563 1.0888 0.021 Uiso 1 1 calc R
C7 C 0.9982(2) 0.13139(10) 0.99827(10) 0.0140(4) Uani 1 1 d .
C8 C 0.9092(2) 0.06145(10) 1.00677(10) 0.0149(4) Uani 1 1 d .
C9 C 0.8992(3) 0.02499(11) 1.06815(11) 0.0242(4) Uani 1 1 d .
H9A H 0.8405 -0.0202 1.0721 0.029 Uiso 1 1 calc R
H9B H 0.9512 0.0454 1.1059 0.029 Uiso 1 1 calc R
C10 C 0.8935(2) 0.18031(9) 0.74892(9) 0.0160(4) Uani 1 1 d .
C11 C 0.9876(2) 0.14448(10) 0.69982(11) 0.0185(4) Uani 1 1 d .
C12 C 0.9286(2) 0.14094(10) 0.63542(11) 0.0207(4) Uani 1 1 d .
H12 H 0.9895 0.1171 0.6019 0.025 Uiso 1 1 calc R
C13 C 0.7829(2) 0.17153(10) 0.61933(11) 0.0215(4) Uani 1 1 d .
H13 H 0.7428 0.1669 0.5754 0.026 Uiso 1 1 calc R
C14 C 0.6957(2) 0.20878(11) 0.66686(11) 0.0206(4) Uani 1 1 d .
H14 H 0.5971 0.2307 0.6549 0.025 Uiso 1 1 calc R
C15 C 0.7490(2) 0.21499(10) 0.73216(10) 0.0168(4) Uani 1 1 d .
C16 C 1.1477(2) 0.10983(11) 0.71715(11) 0.0220(4) Uani 1 1 d .
H16 H 1.1850 0.1325 0.7598 0.026 Uiso 1 1 calc R
C17 C 1.1339(3) 0.02541(12) 0.72737(16) 0.0426(7) Uani 1 1 d .
H17A H 1.0844 0.0027 0.6882 0.064 Uiso 1 1 calc R
H17B H 1.0686 0.0153 0.7666 0.064 Uiso 1 1 calc R
H17C H 1.2399 0.0040 0.7338 0.064 Uiso 1 1 calc R
C18 C 1.2723(3) 0.12576(14) 0.66414(13) 0.0319(5) Uani 1 1 d .
H18A H 1.2402 0.1024 0.6222 0.048 Uiso 1 1 calc R
H18B H 1.3747 0.1052 0.6783 0.048 Uiso 1 1 calc R
H18C H 1.2822 0.1799 0.6579 0.048 Uiso 1 1 calc R
C19 C 0.6517(2) 0.25747(11) 0.78362(11) 0.0200(4) Uani 1 1 d .
H19 H 0.7224 0.2672 0.8226 0.024 Uiso 1 1 calc R
C20 C 0.5117(3) 0.21027(14) 0.80837(14) 0.0374(6) Uani 1 1 d .
H20A H 0.4409 0.1990 0.7711 0.056 Uiso 1 1 calc R
H20B H 0.4533 0.2382 0.8424 0.056 Uiso 1 1 calc R
H20C H 0.5516 0.1635 0.8275 0.056 Uiso 1 1 calc R
C21 C 0.5941(4) 0.33353(13) 0.75778(13) 0.0421(7) Uani 1 1 d .
H21A H 0.6853 0.3630 0.7427 0.063 Uiso 1 1 calc R
H21B H 0.5394 0.3603 0.7935 0.063 Uiso 1 1 calc R
H21C H 0.5208 0.3258 0.7206 0.063 Uiso 1 1 calc R
C22 C 0.7457(2) -0.02725(10) 0.94820(10) 0.0159(4) Uani 1 1 d .
C23 C 0.5796(2) -0.02050(10) 0.95348(11) 0.0201(4) Uani 1 1 d .
C24 C 0.4884(3) -0.08532(11) 0.94818(12) 0.0258(5) Uani 1 1 d .
H24 H 0.3762 -0.0820 0.9520 0.031 Uiso 1 1 calc R
C25 C 0.5575(3) -0.15420(12) 0.93746(12) 0.0267(5) Uani 1 1 d .
H25 H 0.4928 -0.1974 0.9328 0.032 Uiso 1 1 calc R
C26 C 0.7207(3) -0.16056(11) 0.93353(11) 0.0231(5) Uani 1 1 d .
H26 H 0.7674 -0.2084 0.9270 0.028 Uiso 1 1 calc R
C27 C 0.8179(2) -0.09748(11) 0.93911(10) 0.0180(4) Uani 1 1 d .
C28 C 0.4997(2) 0.05436(11) 0.96521(13) 0.0265(5) Uani 1 1 d .
H28 H 0.5797 0.0946 0.9567 0.032 Uiso 1 1 calc R
C29 C 0.4469(3) 0.06024(13) 1.03901(14) 0.0356(6) Uani 1 1 d .
H29A H 0.3656 0.0225 1.0482 0.053 Uiso 1 1 calc R
H29B H 0.4034 0.1102 1.0474 0.053 Uiso 1 1 calc R
H29C H 0.5386 0.0518 1.0680 0.053 Uiso 1 1 calc R
C30 C 0.3590(3) 0.06749(13) 0.91905(14) 0.0347(6) Uani 1 1 d .
H30A H 0.3922 0.0597 0.8729 0.052 Uiso 1 1 calc R
H30B H 0.3205 0.1189 0.9245 0.052 Uiso 1 1 calc R
H30C H 0.2737 0.0323 0.9301 0.052 Uiso 1 1 calc R
C31 C 0.9975(2) -0.10610(11) 0.93395(11) 0.0215(4) Uani 1 1 d .
H31 H 1.0470 -0.0564 0.9434 0.026 Uiso 1 1 calc R
C32 C 1.0614(3) -0.16179(12) 0.98356(12) 0.0268(5) Uani 1 1 d .
H32A H 1.0383 -0.1444 1.0287 0.040 Uiso 1 1 calc R
H32B H 1.1764 -0.1667 0.9778 0.040 Uiso 1 1 calc R
H32C H 1.0108 -0.2105 0.9764 0.040 Uiso 1 1 calc R
C33 C 1.0444(3) -0.12946(13) 0.86299(12) 0.0347(6) Uani 1 1 d .
H33A H 0.9984 -0.1785 0.8529 0.052 Uiso 1 1 calc R
H33B H 1.1603 -0.1324 0.8597 0.052 Uiso 1 1 calc R
H33C H 1.0045 -0.0924 0.8313 0.052 Uiso 1 1 calc R
N1 N 0.93991(19) 0.17601(8) 0.81666(9) 0.0150(3) Uani 1 1 d .
N2 N 0.98982(18) 0.15504(8) 0.93394(8) 0.0130(3) Uani 1 1 d .
N3 N 0.84129(18) 0.03928(8) 0.94798(8) 0.0146(3) Uani 1 1 d .
N4 N 0.7626(2) 0.04547(9) 0.81491(9) 0.0219(4) Uani 1 1 d .
N5 N 0.6935(3) 0.01277(12) 0.77803(12) 0.0390(5) Uani 1 1 d .
Co1 Co 0.87696(3) 0.099765(12) 0.874386(13) 0.01299(6) Uani 1 1 d .

loop_
_atom_site_aniso_label
_atom_site_aniso_U_11
_atom_site_aniso_U_22
_atom_site_aniso_U_33
_atom_site_aniso_U_23
_atom_site_aniso_U_13
_atom_site_aniso_U_12
C1 0.0246(11) 0.0217(9) 0.0259(12) -0.0003(9) -0.0001(9) -0.0054(8)
C2 0.0143(9) 0.0141(8) 0.0219(11) 0.0005(8) -0.0010(8) -0.0013(7)
C3 0.0140(9) 0.0134(7) 0.0155(10) 0.0003(8) 0.0006(8) -0.0004(7)
C4 0.0179(10) 0.0164(8) 0.0216(10) 0.0004(8) -0.0002(9) -0.0027(8)
C5 0.0194(11) 0.0202(8) 0.0180(10) -0.0054(8) -0.0056(8) -0.0015(8)
C6 0.0200(10) 0.0200(8) 0.0128(10) -0.0012(8) -0.0029(8) -0.0004(7)
C7 0.0138(9) 0.0149(7) 0.0132(10) -0.0014(7) -0.0006(8) 0.0023(7)
C8 0.0166(10) 0.0145(7) 0.0135(9) -0.0012(7) -0.0002(8) 0.0030(7)
C9 0.0302(12) 0.0223(8) 0.0200(11) -0.0020(8) -0.0021(10) -0.0073(8)
C10 0.0213(10) 0.0145(7) 0.0120(9) 0.0008(7) 0.0001(8) -0.0056(8)
C11 0.0212(10) 0.0146(8) 0.0198(11) 0.0005(8) 0.0009(9) -0.0037(7)
C12 0.0280(10) 0.0194(8) 0.0146(11) -0.0016(8) 0.0044(9) -0.0039(7)
C13 0.0293(10) 0.0245(9) 0.0107(10) 0.0011(9) -0.0049(9) -0.0097(8)
C14 0.0211(10) 0.0217(9) 0.0191(11) 0.0063(9) -0.0037(9) -0.0051(8)
C15 0.0177(9) 0.0169(8) 0.0157(10) 0.0006(8) 0.0019(8) -0.0050(7)
C16 0.0232(11) 0.0247(9) 0.0180(10) -0.0008(8) 0.0006(9) 0.0033(8)
C17 0.0363(13) 0.0257(10) 0.0659(19) 0.0109(12) 0.0048(15) 0.0072(11)
C18 0.0248(11) 0.0401(12) 0.0307(14) -0.0028(11) 0.0048(10) 0.0004(9)
C19 0.0197(11) 0.0248(9) 0.0156(10) 0.0020(8) 0.0000(8) 0.0001(8)
C20 0.0292(12) 0.0404(12) 0.0426(16) -0.0088(12) 0.0136(12) -0.0100(10)
C21 0.066(2) 0.0320(11) 0.0282(13) 0.0078(10) 0.0153(14) 0.0175(12)
C22 0.0199(10) 0.0152(8) 0.0126(10) -0.0004(8) -0.0013(8) -0.0038(7)
C23 0.0201(10) 0.0185(8) 0.0218(11) 0.0063(8) -0.0038(9) -0.0034(7)
C24 0.0218(10) 0.0262(10) 0.0294(13) 0.0119(9) -0.0070(10) -0.0080(8)
C25 0.0353(12) 0.0210(9) 0.0239(12) 0.0052(9) -0.0108(10) -0.0161(9)
C26 0.0412(13) 0.0134(8) 0.0148(11) -0.0006(8) -0.0020(10) -0.0044(9)
C27 0.0278(9) 0.0148(7) 0.0114(9) 0.0026(8) 0.0015(8) -0.0026(8)
C28 0.0160(9) 0.0192(9) 0.0443(15) 0.0078(10) 0.0030(10) -0.0017(8)
C29 0.0303(12) 0.0278(11) 0.0486(17) -0.0009(11) 0.0030(12) 0.0035(10)
C30 0.0234(11) 0.0341(10) 0.0465(15) 0.0177(11) 0.0008(11) 0.0036(10)
C31 0.0279(10) 0.0144(8) 0.0223(11) 0.0002(9) 0.0067(9) -0.0003(8)
C32 0.0271(11) 0.0263(10) 0.0271(13) 0.0062(9) 0.0046(10) 0.0017(9)
C33 0.0505(15) 0.0323(11) 0.0212(13) 0.0059(10) 0.0130(11) 0.0135(10)
N1 0.0156(8) 0.0155(7) 0.0140(8) 0.0012(7) -0.0005(7) -0.0007(6)
N2 0.0123(7) 0.0131(6) 0.0136(8) -0.0016(6) 0.0007(7) 0.0001(6)
N3 0.0164(8) 0.0111(6) 0.0163(9) 0.0005(6) 0.0009(7) -0.0005(6)
N4 0.0266(9) 0.0201(8) 0.0191(10) 0.0009(8) -0.0009(8) -0.0066(7)
N5 0.0469(13) 0.0383(11) 0.0319(12) -0.0051(10) -0.0071(11) -0.0140(10)
Co1 0.01569(11) 0.01192(9) 0.01138(11) -0.00012(10) -0.00108(11) -0.00229(9)

loop_
_atom_type_symbol
_atom_type_description
_atom_type_scat_dispersion_real
_atom_type_scat_dispersion_imag
_atom_type_scat_source
C C 0.0033 0.0016 'International Tables Vol C Tables 4.2.6.8 and 6.1.1.4'
H H 0.0000 0.0000 'International Tables Vol C Tables 4.2.6.8 and 6.1.1.4'
N N 0.0061 0.0033 'International Tables Vol C Tables 4.2.6.8 and 6.1.1.4'
Co Co 0.3494 0.9721 'International Tables Vol C Tables 4.2.6.8 and 6.1.1.4'

loop_
_geom_angle_atom_site_label_1
_geom_angle_atom_site_label_2
_geom_angle_atom_site_label_3
_geom_angle
N1 C2 C3 112.53(17)
N1 C2 C1 123.62(19)
C3 C2 C1 123.84(18)
N2 C3 C4 119.04(18)
N2 C3 C2 110.27(17)
C4 C3 C2 130.69(18)
C3 C4 C5 119.02(17)
C6 C5 C4 120.38(18)
C7 C6 C5 119.55(19)
N2 C7 C6 119.73(17)
N2 C7 C8 110.37(16)
C6 C7 C8 129.89(19)
N3 C8 C9 126.99(17)
N3 C8 C7 110.99(17)
C9 C8 C7 122.02(18)
C15 C10 N1 119.48(17)
C15 C10 C11 120.98(18)
N1 C10 C11 119.36(18)
C12 C11 C10 118.06(19)
C12 C11 C16 120.75(18)
C10 C11 C16 121.19(19)
C13 C12 C11 121.2(2)
C12 C13 C14 120.1(2)
C13 C14 C15 121.44(19)
C14 C15 C10 118.03(18)
C14 C15 C19 120.50(18)
C10 C15 C19 121.46(18)
C17 C16 C18 109.37(19)
C17 C16 C11 111.36(18)
C18 C16 C11 111.93(18)
C15 C19 C21 112.42(18)
C15 C19 C20 111.14(17)
C21 C19 C20 110.7(2)
C27 C22 C23 121.06(17)
C27 C22 N3 119.71(17)
C23 C22 N3 119.11(16)
C24 C23 C22 118.07(18)
C24 C23 C28 120.04(18)
C22 C23 C28 121.88(17)
C25 C24 C23 121.4(2)
C24 C25 C26 120.2(2)
C25 C26 C27 120.8(2)
C26 C27 C22 118.47(18)
C26 C27 C31 119.62(19)
C22 C27 C31 121.89(18)
C23 C28 C30 112.7(2)
C23 C28 C29 109.61(19)
C30 C28 C29 110.4(2)
C32 C31 C27 112.05(17)
C32 C31 C33 110.09(17)
C27 C31 C33 110.20(19)
C2 N1 C10 119.82(16)
C2 N1 Co1 116.14(14)
C10 N1 Co1 123.95(12)
C7 N2 C3 122.27(16)
C7 N2 Co1 118.94(12)
C3 N2 Co1 118.78(14)
C8 N3 C22 118.04(16)
C8 N3 Co1 116.86(12)
C22 N3 Co1 125.09(14)
N5 N4 Co1 179.2(2)
N4 Co1 N2 179.34(8)
N4 Co1 N3 97.40(8)
N2 Co1 N3 82.83(7)
N4 Co1 N1 97.48(8)
N2 Co1 N1 82.27(7)
N3 Co1 N1 165.08(7)

loop_
_geom_bond_atom_site_label_1
_geom_bond_atom_site_label_2
_geom_bond_distance
C1 C2 1.475(3)
C2 N1 1.365(2)
C2 C3 1.429(3)
C3 N2 1.373(2)
C3 C4 1.393(3)
C4 C5 1.400(3)
C5 C6 1.392(3)
C6 C7 1.375(3)
C7 N2 1.364(3)
C7 C8 1.468(2)
C8 N3 1.373(3)
C8 C9 1.400(3)
C10 C15 1.407(3)
C10 N1 1.421(2)
C10 C11 1.420(3)
C11 C12 1.390(3)
C11 C16 1.526(3)
C12 C13 1.382(3)
C13 C14 1.378(3)
C14 C15 1.394(3)
C15 C19 1.524(3)
C16 C17 1.527(3)
C16 C18 1.524(3)
C19 C21 1.535(3)
C19 C20 1.534(3)
C22 C27 1.407(3)
C22 C23 1.409(3)
C22 N3 1.436(2)
C23 C24 1.395(3)
C23 C28 1.516(3)
C24 C25 1.379(3)
C25 C26 1.383(3)
C26 C27 1.398(3)
C27 C31 1.525(3)
C28 C30 1.525(3)
C28 C29 1.555(4)
C31 C32 1.509(3)
C31 C33 1.540(3)
N1 Co1 1.8679(17)
N2 Co1 1.8216(16)
N3 Co1 1.8586(17)
N4 N5 1.110(3)
N4 Co1 1.8176(19)

loop_
_geom_torsion_atom_site_label_1
_geom_torsion_atom_site_label_2
_geom_torsion_atom_site_label_3
_geom_torsion_atom_site_label_4
_geom_torsion
N1 C2 C3 N2 -0.6(2)
C1 C2 C3 N2 178.40(17)
N1 C2 C3 C4 179.61(19)
C1 C2 C3 C4 -1.4(3)
N2 C3 C4 C5 -1.2(3)
C2 C3 C4 C5 178.5(2)
C3 C4 C5 C6 1.1(3)
C4 C5 C6 C7 -0.9(3)
C5 C6 C7 N2 0.8(3)
C5 C6 C7 C8 -178.78(18)
N2 C7 C8 N3 -0.4(2)
C6 C7 C8 N3 179.27(18)
N2 C7 C8 C9 179.75(18)
C6 C7 C8 C9 -0.6(3)
C15 C10 C11 C12 -3.6(3)
N1 C10 C11 C12 171.50(17)
C15 C10 C11 C16 177.25(17)
N1 C10 C11 C16 -7.7(3)
C10 C11 C12 C13 0.2(3)
C16 C11 C12 C13 179.37(17)
C11 C12 C13 C14 2.4(3)
C12 C13 C14 C15 -1.7(3)
C13 C14 C15 C10 -1.6(3)
C13 C14 C15 C19 179.07(17)
N1 C10 C15 C14 -170.81(16)
C11 C10 C15 C14 4.3(3)
N1 C10 C15 C19 8.5(3)
C11 C10 C15 C19 -176.43(17)
C12 C11 C16 C17 -80.5(3)
C10 C11 C16 C17 98.7(2)
C12 C11 C16 C18 42.3(3)
C10 C11 C16 C18 -138.5(2)
C14 C15 C19 C21 -46.8(3)
C10 C15 C19 C21 133.9(2)
C14 C15 C19 C20 77.9(2)
C10 C15 C19 C20 -101.4(2)
C27 C22 C23 C24 -1.2(3)
N3 C22 C23 C24 174.90(19)
C27 C22 C23 C28 178.3(2)
N3 C22 C23 C28 -5.7(3)
C22 C23 C24 C25 -0.6(3)
C28 C23 C24 C25 179.9(2)
C23 C24 C25 C26 1.8(4)
C24 C25 C26 C27 -1.2(4)
C25 C26 C27 C22 -0.6(3)
C25 C26 C27 C31 -179.4(2)
C23 C22 C27 C26 1.8(3)
N3 C22 C27 C26 -174.30(19)
C23 C22 C27 C31 -179.39(19)
N3 C22 C27 C31 4.6(3)
C24 C23 C28 C30 -47.4(3)
C22 C23 C28 C30 133.2(2)
C24 C23 C28 C29 76.1(3)
C22 C23 C28 C29 -103.4(2)
C26 C27 C31 C32 -55.6(3)
C22 C27 C31 C32 125.6(2)
C26 C27 C31 C33 67.4(2)
C22 C27 C31 C33 -111.4(2)
C3 C2 N1 C10 177.89(17)
C1 C2 N1 C10 -1.2(3)
C3 C2 N1 Co1 1.1(2)
C1 C2 N1 Co1 -177.90(15)
C15 C10 N1 C2 -90.4(2)
C11 C10 N1 C2 94.4(2)
C15 C10 N1 Co1 86.03(19)
C11 C10 N1 Co1 -89.1(2)
C6 C7 N2 C3 -1.0(3)
C8 C7 N2 C3 178.64(16)
C6 C7 N2 Co1 -179.44(14)
C8 C7 N2 Co1 0.2(2)
C4 C3 N2 C7 1.2(3)
C2 C3 N2 C7 -178.54(17)
C4 C3 N2 Co1 179.66(14)
C2 C3 N2 Co1 -0.1(2)
C9 C8 N3 C22 1.7(3)
C7 C8 N3 C22 -178.17(15)
C9 C8 N3 Co1 -179.77(16)
C7 C8 N3 Co1 0.35(18)
C27 C22 N3 C8 -86.7(2)
C23 C22 N3 C8 97.1(2)
C27 C22 N3 Co1 94.9(2)
C23 C22 N3 Co1 -81.3(2)
C7 N2 Co1 N3 -0.04(14)
C3 N2 Co1 N3 -178.51(14)
C7 N2 Co1 N1 179.06(14)
C3 N2 Co1 N1 0.60(14)
C8 N3 Co1 N4 -179.56(13)
C22 N3 Co1 N4 -1.16(16)
C8 N3 Co1 N2 -0.18(13)
C22 N3 Co1 N2 178.21(15)
C8 N3 Co1 N1 -3.6(3)
C22 N3 Co1 N1 174.8(2)
C2 N1 Co1 N4 178.41(14)
C10 N1 Co1 N4 1.82(16)
C2 N1 Co1 N2 -0.97(14)
C10 N1 Co1 N2 -177.56(16)
C2 N1 Co1 N3 2.5(4)
C10 N1 Co1 N3 -174.1(2)
